data_2013548
loop_
_publ_author_name
'Yahyaoui, Samia'
'Ben Hassen, Rached'
'Donnadieu, Bruno'
'Daran, Jean Claude'
'Ben Salah, Abdelhamid'

_publ_section_title
;
 [Yb(H~2~O)~8~][Cd~3~Cl~9~(H~2~O)]&#x00B7;6H~2~O
;
_journal_issue 11
_journal_name_full 'Acta Crystallographica Section C'
_journal_page_first i109
_journal_page_last i111
_journal_paper_doi 10.1107/S0108270103015877
_journal_volume 59
_journal_year 2003
_chemical_formula_iupac '[Yb (H2 O)8] [Cd3 Cl9 (H2 O)], 6H2 O'
_chemical_formula_moiety 'H16 O8 Yb 3+, H2 Cd3 Cl9 O 3-, 6H2 O'
_chemical_formula_sum 'Cd3 Cl9 H30 O15 Yb'
_chemical_formula_weight 1099.53
_space_group_IT_number 14
_symmetry_cell_setting monoclinic
_symmetry_space_group_name_Hall '-P 2yn'
_symmetry_space_group_name_H-M 'P 1 21/n 1'
_cell_angle_alpha 90
_cell_angle_beta 113.803(11)
_cell_angle_gamma 90
_cell_formula_units_Z 4
_cell_length_a 12.2692(12)
_cell_length_b 20.057(2)
_cell_length_c 12.2820(13)
_cell_measurement_reflns_used 8000
_cell_measurement_temperature 293(2)
_cell_measurement_theta_max 28.1
_cell_measurement_theta_min 2.70
_cell_volume 2765.3(5)
_computing_cell_refinement 'IPDS Software'
_computing_data_collection 'IPDS Software (Stoe & Cie, 1996)'
_computing_data_reduction 'X-RED (Stoe & Cie, 1996)'
_computing_molecular_graphics 'DIAMOND (Brandenburg, 1999)'
_computing_publication_material SHELXL97
_computing_structure_refinement 'SHELXL97 (Sheldrick, 1997)'
_computing_structure_solution 'SIR92 (Altomare et al, 1994)'
_diffrn_measured_fraction_theta_full 0.986
_diffrn_measured_fraction_theta_max 0.986
_diffrn_measurement_device 'Stoe IPDS image-plate'
_diffrn_measurement_method \f
_diffrn_radiation_type MoK\a
_diffrn_radiation_wavelength 0.71073
_diffrn_reflns_av_R_equivalents 0.0373
_diffrn_reflns_limit_h_max 15
_diffrn_reflns_limit_h_min -15
_diffrn_reflns_limit_k_max 25
_diffrn_reflns_limit_k_min -25
_diffrn_reflns_limit_l_max 15
_diffrn_reflns_limit_l_min -15
_diffrn_reflns_number 22337
_diffrn_reflns_theta_full 26.37
_diffrn_reflns_theta_max 26.37
_diffrn_reflns_theta_min 2.72
_diffrn_standards_decay_% 0.1
_diffrn_standards_interval_time 4
_diffrn_standards_number 200
_exptl_absorpt_coefficient_mu 6.545
_exptl_absorpt_correction_T_max 0.487
_exptl_absorpt_correction_T_min 0.234
_exptl_absorpt_correction_type multi-scan
_exptl_absorpt_process_details
;
Symmetry-related measurements (Blessing R.H., 1995)
;
_exptl_crystal_colour colorless
_exptl_crystal_density_diffrn 2.641
_exptl_crystal_density_meas 2.611
_exptl_crystal_density_method picnometry
_exptl_crystal_description prism
_exptl_crystal_F_000 2068
_exptl_crystal_size_max 0.30
_exptl_crystal_size_mid 0.15
_exptl_crystal_size_min 0.11
_refine_diff_density_max 1.297
_refine_diff_density_min -1.367
_refine_ls_extinction_method none
_refine_ls_goodness_of_fit_ref 1.292
_refine_ls_hydrogen_treatment noref
_refine_ls_matrix_type full
_refine_ls_number_parameters 254
_refine_ls_number_reflns 5583
_refine_ls_number_restraints 0
_refine_ls_restrained_S_all 1.292
_refine_ls_R_factor_all 0.0270
_refine_ls_R_factor_gt 0.0268
_refine_ls_shift/su_max 0.001
_refine_ls_shift/su_mean 0.000
_refine_ls_structure_factor_coef Fsqd
_refine_ls_weighting_details 'calc w=1/[\s^2^(Fo^2^)+(0.0237P)^2^+7.9527P] where P=(Fo^2^+2Fc^2^)/3'
_refine_ls_weighting_scheme calc
_refine_ls_wR_factor_gt 0.0640
_refine_ls_wR_factor_ref 0.0641
_reflns_number_gt 5551
_reflns_number_total 5583
_reflns_threshold_expression I>2\s(I)
_cod_data_source_file bc1020.cif
_cod_data_source_block I
_cod_original_sg_symbol_H-M 'P 21/n'
_cod_database_code 2013548
_cod_database_fobs_code 2013548

loop_
_symmetry_equiv_pos_as_xyz
'x, y, z'
'-x+1/2, y+1/2, -z+1/2'
'-x, -y, -z'
'x-1/2, -y-1/2, z-1/2'

loop_
_atom_site_label
_atom_site_fract_x
_atom_site_fract_y
_atom_site_fract_z
_atom_site_U_iso_or_equiv
_atom_site_adp_type
_atom_site_calc_flag
_atom_site_refinement_flags
_atom_site_occupancy
_atom_site_disorder_assembly
_atom_site_disorder_group
_atom_site_type_symbol
O1W 0.5288(2) 0.13359(14) 0.1917(3) 0.0190(6) Uani d . 1 . . O
O2W 0.5499(3) 0.03709(16) 0.3597(3) 0.0274(7) Uani d . 1 . . O
O3W 0.3997(3) 0.03810(16) 0.0328(3) 0.0246(7) Uani d . 1 . . O
O4W 0.3919(3) -0.04907(15) 0.2016(3) 0.0232(7) Uani d . 1 . . O
O5W 0.1831(3) 0.03346(19) 0.0766(3) 0.0295(8) Uani d . 1 . . O
O6W 0.2808(3) 0.03299(15) 0.3214(3) 0.0202(6) Uani d . 1 . . O
O7W 0.2810(3) 0.15819(15) 0.0994(3) 0.0266(7) Uani d . 1 . . O
O8W 0.4082(3) 0.14753(14) 0.3451(3) 0.0180(6) Uani d . 1 . . O
O9W 0.1145(4) -0.1289(2) -0.0251(3) 0.0392(9) Uani d . 1 . . O
O10W 0.5397(3) -0.11698(15) 0.1160(3) 0.0202(6) Uani d . 1 . . O
O11W 0.2595(3) -0.12971(15) -0.7199(3) 0.0231(6) Uani d . 1 . . O
O12W 0.0543(3) 0.18712(16) -0.0416(3) 0.0243(7) Uani d . 1 . . O
O13W 0.3495(3) 0.08114(15) 0.5457(3) 0.0204(6) Uani d . 1 . . O
O14W 0.2460(3) 0.24517(16) 0.3246(3) 0.0230(6) Uani d . 1 . . O
O15W 0.6441(3) 0.1617(2) 0.4794(3) 0.0327(8) Uani d . 1 . . O
Cl1 0.25058(8) -0.06585(4) -0.16893(8) 0.01562(19) Uani d . 1 . . Cl
Cl2 0.17734(8) -0.22504(5) -0.35945(8) 0.01651(18) Uani d . 1 . . Cl
Cl3 0.11762(8) -0.05316(5) -0.50273(8) 0.01420(17) Uani d . 1 . . Cl
Cl4 -0.04803(8) -0.11968(4) -0.34331(8) 0.01398(17) Uani d . 1 . . Cl
Cl5 0.35158(8) -0.22862(5) -0.02754(8) 0.01664(18) Uani d . 1 . . Cl
Cl6 0.02429(9) -0.27641(5) -0.14161(10) 0.0231(2) Uani d . 1 . . Cl
Cl7 0.05083(9) -0.21747(5) -0.68159(8) 0.01752(19) Uani d . 1 . . Cl
Cl8 -0.18369(8) -0.10367(5) -0.68271(8) 0.01576(18) Uani d . 1 . . Cl
Cl9 -0.01707(8) 0.03583(5) -0.17868(8) 0.01748(19) Uani d . 1 . . Cl
Cd1 0.14417(2) -0.183803(14) -0.17724(3) 0.01466(7) Uani d . 1 . . Cd
Cd2 -0.01025(2) -0.170568(14) -0.52435(2) 0.01333(7) Uani d . 1 . . Cd
Cd3 0.06851(2) -0.005187(14) -0.32702(2) 0.01304(7) Uani d . 1 . . Cd
Yb1 0.377998(14) 0.065643(8) 0.203399(14) 0.01206(6) Uani d . 1 . . Yb
H11 0.5248 0.1787 0.1889 0.060 Uiso d . 1 . . H
H12 0.5971 0.1226 0.1839 0.060 Uiso d . 1 . . H
H21 0.6150 0.0622 0.3939 0.060 Uiso d . 1 . . H
H22 0.5788 -0.0056 0.3820 0.060 Uiso d . 1 . . H
H31 0.4087 0.0045 -0.0070 0.060 Uiso d . 1 . . H
H32 0.3994 0.0764 -0.0144 0.060 Uiso d . 1 . . H
H41 0.3472 -0.0794 0.2286 0.060 Uiso d . 1 . . H
H42 0.4385 -0.0753 0.1773 0.060 Uiso d . 1 . . H
H51 0.1415 0.0425 0.0012 0.060 Uiso d . 1 . . H
H52 0.1356 0.0139 0.0948 0.060 Uiso d . 1 . . H
H61 0.2092 0.0096 0.2920 0.060 Uiso d . 1 . . H
H62 0.2842 0.0469 0.3822 0.060 Uiso d . 1 . . H
H71 0.1992 0.1640 0.0410 0.060 Uiso d . 1 . . H
H72 0.3190 0.1994 0.0993 0.060 Uiso d . 1 . . H
H81 0.3649 0.1804 0.3372 0.060 Uiso d . 1 . . H
H82 0.4861 0.1642 0.4036 0.060 Uiso d . 1 . . H
H91 0.0568 -0.1433 0.0034 0.060 Uiso d . 1 . . H
H92 0.1280 -0.0880 -0.0049 0.060 Uiso d . 1 . . H
H101 0.4894 -0.1477 0.0679 0.060 Uiso d . 1 . . H
H102 0.5998 -0.1461 0.1834 0.060 Uiso d . 1 . . H
H111 0.1947 -0.1164 -0.7395 0.060 Uiso d . 1 . . H
H112 0.2494 -0.1678 -0.7636 0.060 Uiso d . 1 . . H
H121 0.0392 0.2298 -0.0222 0.060 Uiso d . 1 . . H
H122 0.0384 0.1956 -0.1164 0.060 Uiso d . 1 . . H
H131 0.3030 0.0907 0.5764 0.060 Uiso d . 1 . . H
H132 0.3858 0.1235 0.5426 0.060 Uiso d . 1 . . H
H141 0.2464 0.2473 0.3902 0.060 Uiso d . 1 . . H
H142 0.1598 0.2430 0.2797 0.060 Uiso d . 1 . . H
H151 0.6875 0.1607 0.5590 0.060 Uiso d . 1 . . H
H152 0.6902 0.1771 0.4494 0.060 Uiso d . 1 . . H

loop_
_atom_site_aniso_label
_atom_site_aniso_U_11
_atom_site_aniso_U_22
_atom_site_aniso_U_33
_atom_site_aniso_U_12
_atom_site_aniso_U_13
_atom_site_aniso_U_23
O1W 0.0157(13) 0.0135(13) 0.0332(16) -0.0019(11) 0.0153(13) -0.0007(12)
O2W 0.0203(15) 0.0168(15) 0.0301(17) 0.0001(12) -0.0055(13) 0.0030(13)
O3W 0.0404(19) 0.0203(15) 0.0212(15) -0.0089(14) 0.0211(14) -0.0063(12)
O4W 0.0306(17) 0.0133(14) 0.0355(18) -0.0002(12) 0.0236(15) -0.0023(12)
O5W 0.0182(15) 0.045(2) 0.0198(15) -0.0136(14) 0.0018(12) 0.0079(14)
O6W 0.0200(14) 0.0256(16) 0.0195(14) -0.0091(12) 0.0126(12) -0.0053(12)
O7W 0.0181(15) 0.0162(15) 0.0348(18) 0.0013(12) -0.0005(13) 0.0086(13)
O8W 0.0163(13) 0.0170(14) 0.0213(14) -0.0008(11) 0.0081(11) -0.0058(11)
O9W 0.051(2) 0.042(2) 0.041(2) -0.0133(18) 0.0355(19) -0.0143(17)
O10W 0.0206(14) 0.0186(14) 0.0220(14) -0.0004(12) 0.0091(12) -0.0009(12)
O11W 0.0198(15) 0.0202(15) 0.0325(17) -0.0041(12) 0.0137(13) -0.0003(13)
O12W 0.0239(16) 0.0252(16) 0.0197(15) 0.0047(13) 0.0048(13) 0.0001(12)
O13W 0.0207(15) 0.0201(15) 0.0244(15) 0.0022(12) 0.0131(12) 0.0000(12)
O14W 0.0222(15) 0.0270(16) 0.0227(15) 0.0014(13) 0.0120(13) -0.0011(12)
O15W 0.0174(15) 0.054(2) 0.0254(17) -0.0083(15) 0.0072(13) -0.0013(16)
Cl1 0.0125(4) 0.0137(4) 0.0184(4) 0.0011(3) 0.0039(4) -0.0002(3)
Cl2 0.0156(4) 0.0187(4) 0.0157(4) 0.0038(4) 0.0068(3) 0.0008(3)
Cl3 0.0131(4) 0.0150(4) 0.0148(4) 0.0004(3) 0.0060(3) -0.0006(3)
Cl4 0.0129(4) 0.0131(4) 0.0167(4) -0.0005(3) 0.0068(3) -0.0011(3)
Cl5 0.0144(4) 0.0163(4) 0.0188(4) 0.0035(3) 0.0063(4) 0.0019(3)
Cl6 0.0194(5) 0.0206(5) 0.0309(5) -0.0004(4) 0.0118(4) 0.0075(4)
Cl7 0.0223(5) 0.0154(4) 0.0191(4) 0.0013(4) 0.0126(4) 0.0000(3)
Cl8 0.0131(4) 0.0149(4) 0.0178(4) -0.0007(3) 0.0046(3) 0.0013(3)
Cl9 0.0154(4) 0.0220(5) 0.0166(4) -0.0016(4) 0.0082(4) -0.0036(4)
Cd1 0.01379(14) 0.01606(14) 0.01483(14) 0.00063(10) 0.00649(11) 0.00156(10)
Cd2 0.01360(14) 0.01250(14) 0.01439(14) 0.00098(10) 0.00616(11) -0.00054(10)
Cd3 0.01390(14) 0.01207(14) 0.01372(14) 0.00078(10) 0.00618(11) 0.00028(10)
Yb1 0.01166(9) 0.01163(9) 0.01377(9) -0.00127(6) 0.00605(7) -0.00058(6)

loop_
_atom_type_symbol
_atom_type_description
_atom_type_scat_dispersion_real
_atom_type_scat_dispersion_imag
_atom_type_scat_source
O O 0.0106 0.006 'International Tables Vol C Tables 4.2.6.8 and 6.1.1.4'
Cl Cl 0.1484 0.1585 'International Tables Vol C Tables 4.2.6.8 and 6.1.1.4'
Cd Cd -0.8075 1.2024 'International Tables Vol C Tables 4.2.6.8 and 6.1.1.4'
Yb Yb -0.385 5.5486 'International Tables Vol C Tables 4.2.6.8 and 6.1.1.4'
H H 0 0 'International Tables Vol C Tables 4.2.6.8 and 6.1.1.4'

loop_
_geom_angle_atom_site_label_1
_geom_angle_atom_site_label_2
_geom_angle_atom_site_label_3
_geom_angle_site_symmetry_1
_geom_angle_site_symmetry_3
_geom_angle
_geom_angle_publ_flag
Yb1 O1W H11 . . 123.4 no
Yb1 O1W H12 . . 130.5 no
H11 O1W H12 . . 106.0 no
Yb1 O2W H21 . . 127.1 no
Yb1 O2W H22 . . 126.6 no
H21 O2W H22 . . 102.7 no
Yb1 O3W H31 . . 142.7 no
Yb1 O3W H32 . . 112.8 no
H31 O3W H32 . . 104.5 no
Yb1 O4W H41 . . 124.8 no
Yb1 O4W H42 . . 129.6 no
H41 O4W H42 . . 105.5 no
Yb1 O5W H51 . . 130.1 no
Yb1 O5W H52 . . 127.2 no
H51 O5W H52 . . 102.4 no
Yb1 O6W H61 . . 123.0 no
Yb1 O6W H62 . . 130.9 no
H61 O6W H62 . . 103.2 no
Yb1 O7W H71 . . 130.8 no
Yb1 O7W H72 . . 124.1 no
H71 O7W H72 . . 104.8 no
Yb1 O8W H81 . . 125.3 no
Yb1 O8W H82 . . 126.8 no
H81 O8W H82 . . 101.6 no
Cd1 O9W H91 . . 122.3 no
Cd1 O9W H92 . . 127.9 no
H91 O9W H92 . . 105.7 no
H101 O10W H102 . . 102.5 no
H111 O11W H112 . . 103.1 no
H121 O12W H122 . . 96.2 no
H131 O13W H132 . . 103.2 no
H141 O14W H142 . . 97.8 no
H151 O15W H152 . . 105.7 no
Cd3 Cl1 Cd1 . . 97.25(3) no
Cd1 Cl2 Cd2 . . 98.10(3) no
Cd3 Cl3 Cd3 . 3_554 94.31(3) no
Cd3 Cl3 Cd2 . . 94.61(3) ?
Cd3 Cl3 Cd2 3_554 . 91.44(3) no
Cd2 Cl4 Cd3 . . 97.14(3) no
Cd2 Cl4 Cd1 . . 93.12(3) no
Cd3 Cl4 Cd1 . . 94.25(3) no
Cd1 Cl5 Cd2 . 4_656 135.32(4) no
Cd3 Cl8 Cd2 3_554 . 97.73(3) no
O9W Cd1 Cl6 . . 85.25(10) no
O9W Cd1 Cl2 . . 170.47(10) yes
Cl6 Cd1 Cl2 . . 102.90(4) no
O9W Cd1 Cl5 . . 91.21(11) no
Cl6 Cd1 Cl5 . . 95.45(3) yes
Cl2 Cd1 Cl5 . . 92.88(3) no
O9W Cd1 Cl1 . . 77.50(10) no
Cl6 Cd1 Cl1 . . 162.57(4) yes
Cl2 Cd1 Cl1 . . 94.09(3) no
Cl5 Cd1 Cl1 . . 87.48(3) yes
O9W Cd1 Cl4 . . 90.53(11) yes
Cl6 Cd1 Cl4 . . 95.06(3) no
Cl2 Cd1 Cl4 . . 83.91(3) no
Cl5 Cd1 Cl4 . . 169.45(3) no
Cl1 Cd1 Cl4 . . 82.75(3) no
Cl7 Cd2 Cl8 . . 91.50(3) yes
Cl7 Cd2 Cl2 . . 89.80(3) yes
Cl8 Cd2 Cl2 . . 173.50(3) yes
Cl7 Cd2 Cl5 . 4 95.22(3) no
Cl8 Cd2 Cl5 . 4 93.30(3) no
Cl2 Cd2 Cl5 . 4 92.92(3) no
Cl7 Cd2 Cl4 . . 173.40(3) no
Cl8 Cd2 Cl4 . . 93.51(3) no
Cl2 Cd2 Cl4 . . 84.74(3) no
Cl5 Cd2 Cl4 4 . 88.77(3) no
Cl7 Cd2 Cl3 . . 93.35(3) no
Cl8 Cd2 Cl3 . . 83.94(3) no
Cl2 Cd2 Cl3 . . 89.63(3) yes
Cl5 Cd2 Cl3 4 . 171.06(3) yes
Cl4 Cd2 Cl3 . . 82.93(3) no
Cl8 Cd3 Cl9 3_554 . 93.96(3) no
Cl8 Cd3 Cl1 3_554 . 94.14(3) no
Cl9 Cd3 Cl1 . . 95.39(3) no
Cl8 Cd3 Cl3 3_554 . 92.57(3) yes
Cl9 Cd3 Cl3 . . 170.01(3) yes
Cl1 Cd3 Cl3 . . 91.67(3) no
Cl8 Cd3 Cl3 3_554 3_554 86.82(3) yes
Cl9 Cd3 Cl3 . 3_554 87.13(3) yes
Cl1 Cd3 Cl3 . 3_554 177.23(3) yes
Cl3 Cd3 Cl3 . 3_554 85.69(3) no
Cl8 Cd3 Cl4 3_554 . 177.83(3) yes
Cl9 Cd3 Cl4 . . 88.21(3) no
Cl1 Cd3 Cl4 . . 85.76(3) no
Cl3 Cd3 Cl4 . . 85.27(3) no
Cl3 Cd3 Cl4 3_554 . 93.18(3) no
O2W Yb1 O3W . . 107.51(13) yes
O2W Yb1 O7W . . 140.16(11) no
O3W Yb1 O7W . . 84.91(13) yes
O2W Yb1 O4W . . 73.18(12) no
O3W Yb1 O4W . . 73.35(11) no
O7W Yb1 O4W . . 145.56(12) yes
O2W Yb1 O8W . . 74.44(11) no
O3W Yb1 O8W . . 145.07(11) no
O7W Yb1 O8W . . 74.57(12) no
O4W Yb1 O8W . . 136.53(11) yes
O2W Yb1 O6W . . 86.40(12) yes
O3W Yb1 O6W . . 141.90(11) no
O7W Yb1 O6W . . 107.17(12) no
O4W Yb1 O6W . . 77.45(11) no
O8W Yb1 O6W . . 72.31(10) yes
O2W Yb1 O1W . . 73.32(11) no
O3W Yb1 O1W . . 72.43(11) no
O7W Yb1 O1W . . 74.99(11) yes
O4W Yb1 O1W . . 120.97(10) yes
O8W Yb1 O1W . . 75.08(10) no
O6W Yb1 O1W . . 145.18(10) no
O2W Yb1 O5W . . 146.63(12) no
O3W Yb1 O5W . . 77.89(12) no
O7W Yb1 O5W . . 72.17(12) no
O4W Yb1 O5W . . 77.29(12) no
O8W Yb1 O5W . . 120.26(12) no
O6W Yb1 O5W . . 72.20(11) no
O1W Yb1 O5W . . 137.12(11) no

loop_
_geom_bond_atom_site_label_1
_geom_bond_atom_site_label_2
_geom_bond_site_symmetry_2
_geom_bond_distance
_geom_bond_publ_flag
O1W Yb1 . 2.349(3) yes
O1W H11 . 0.906 no
O1W H12 . 0.908 no
O2W Yb1 . 2.279(3) yes
O2W H21 . 0.893 no
O2W H22 . 0.925 no
O3W Yb1 . 2.283(3) yes
O3W H31 . 0.866 no
O3W H32 . 0.962 no
O4W Yb1 . 2.308(3) yes
O4W H41 . 0.964 no
O4W H42 . 0.911 no
O5W Yb1 . 2.356(3) yes
O5W H51 . 0.877 no
O5W H52 . 0.806 no
O6W Yb1 . 2.312(3) yes
O6W H61 . 0.931 no
O6W H62 . 0.782 no
O7W Yb1 . 2.295(3) yes
O7W H71 . 0.977 no
O7W H72 . 0.949 no
O8W Yb1 . 2.311(3) yes
O8W H81 . 0.828 no
O8W H82 . 0.993 no
O9W Cd1 . 2.320(3) yes
O9W H91 . 0.952 no
O9W H92 . 0.855 no
O10W H101 . 0.902 no
O10W H102 . 1.038 no
O11W H111 . 0.779 no
O11W H112 . 0.912 no
O12W H121 . 0.927 no
O12W H122 . 0.876 no
O13W H131 . 0.824 no
O13W H132 . 0.967 no
O14W H141 . 0.805 no
O14W H142 . 0.976 no
O15W H151 . 0.905 no
O15W H152 . 0.849 no
Cl1 Cd3 . 2.5960(10) yes
Cl1 Cd1 . 2.6840(10) yes
Cl2 Cd1 . 2.5680(10) yes
Cl2 Cd2 . 2.6130(10) yes
Cl3 Cd3 . 2.6450(10) yes
Cl3 Cd3 3_554 2.6650(10) yes
Cl3 Cd2 . 2.7820(10) yes
Cl4 Cd2 . 2.6520(10) yes
Cl4 Cd3 . 2.6700(10) yes
Cl4 Cd1 . 2.7370(10) yes
Cl5 Cd1 . 2.6240(10) yes
Cl5 Cd2 4_656 2.6290(10) yes
Cl6 Cd1 . 2.5150(10) yes
Cl7 Cd2 . 2.5190(10) yes
Cl8 Cd3 3_554 2.5770(10) yes
Cl8 Cd2 . 2.6020(10) yes
Cl9 Cd3 . 2.5770(10) yes
Cd2 Cl5 4 2.6290(10) yes
Cd3 Cl8 3_554 2.5770(10) yes
Cd3 Cl3 3_554 2.6650(10) yes

loop_
_geom_hbond_atom_site_label_D
_geom_hbond_atom_site_label_H
_geom_hbond_atom_site_label_A
_geom_hbond_site_symmetry_A
_geom_hbond_distance_DH
_geom_hbond_distance_HA
_geom_hbond_distance_DA
_geom_hbond_angle_DHA
O1W H11 Cl7 2_554 0.906 2.267 3.130(3) 159.06
O10W H101 Cl5 . 0.902 2.296 3.188(3) 170.04
O1W H12 Cl1 3_655 0.908 2.258 3.141(3) 163.75
O2W H21 O15W . 0.893 2.215 2.893(5) 132.35
O2W H22 O13W 3_656 0.925 1.800 2.709(4) 168.50
O3W H31 Cl1 . 0.866 2.568 3.190(3) 129.51
O3W H32 O10W 3_655 0.962 1.880 2.738(4) 147.26
O4W H41 O11W 1_556 0.964 1.768 2.730(4) 175.63
O4W H42 O10W . 0.911 1.887 2.791(4) 170.75
O5W H51 Cl9 . 0.877 2.284 3.106(3) 156.20
O5W H52 Cl9 3 0.806 2.320 3.117(3) 170.52
O6W H61 Cl9 3 0.931 2.382 3.297(3) 167.40
O6W H62 O13W . 0.782 1.962 2.713(4) 160.81
O7W H71 O12W . 0.977 1.717 2.681(4) 167.92
O7W H72 Cl7 2_554 0.949 2.247 3.133(3) 154.94
O8W H81 O14W . 0.828 1.912 2.731(4) 169.56
O8W H82 O15W . 0.993 1.781 2.706(4) 153.50
O9W H91 O12W 3 0.952 1.834 2.773(5) 167.99
O9W H92 O5W . 0.855 2.617 3.469(5) 174.64
O10W H102 Cl8 1_656 1.038 2.638 3.306(3) 121.91
O11W H111 Cl9 3_554 0.779 2.570 3.309(3) 159.25
O11W H112 O14W 2_544 0.912 1.911 2.808(5) 167.82
O12W H121 O15W 4_565 0.927 2.525 3.202(5) 130.11
O12W H121 Cl6 3 0.927 2.606 3.310(3) 133.02
O12W H122 Cl7 3_554 0.876 2.314 3.171(3) 166.07
O13W H131 Cl8 3 0.824 2.336 3.153(3) 171.11
O13W H132 O8W . 0.967 2.595 3.130(4) 115.11
O13W H132 Cl6 2 0.967 2.376 3.236(3) 148.02
O14W H141 Cl5 2 0.805 2.482 3.214(3) 151.84
O14W H142 Cl6 3 0.976 2.310 3.229(3) 156.50
O15W H151 O11W 3_655 0.905 1.918 2.778(5) 157.89
O15W H152 Cl2 3_655 0.849 2.497 3.346(4) 178.58
